data_7716784
loop_
_publ_author_name
'Rumi, Sultana P.'
'Zakharov, Lev N.'
'Desnoyer, Addison N.'

_publ_section_title
;
 A twist on a classic scaffold: rational design of a new bimetallic
 platform.
;
_journal_issue 47
_journal_name_full 'Dalton transactions (Cambridge, England : 2003)'
_journal_page_first 18828
_journal_page_last 18833
_journal_paper_doi 10.1039/d4dt01840k
_journal_volume 53
_journal_year 2024
_chemical_formula_moiety 'C38 H88 Li4 N6 O4 Si4'
_chemical_formula_sum 'C38 H88 Li4 N6 O4 Si4'
_chemical_formula_weight 833.26
_space_group_crystal_system triclinic
_space_group_IT_number 2
_space_group_name_Hall '-P 1'
_space_group_name_H-M_alt 'P -1'
_atom_sites_solution_hydrogens geom
_audit_creation_date 2024-06-17
_audit_creation_method
;
Olex2 1.5
(compiled 2024.01.12 svn.r2f8d729c for OlexSys, GUI svn.r6928)
;
_audit_update_record
;
2024-06-24 deposited with the CCDC.	2024-07-31 downloaded from the CCDC.
;
_cell_angle_alpha 100.118(3)
_cell_angle_beta 97.314(2)
_cell_angle_gamma 90.882(2)
_cell_formula_units_Z 1
_cell_length_a 9.1432(2)
_cell_length_b 11.1247(4)
_cell_length_c 13.5664(5)
_cell_measurement_reflns_used 9671
_cell_measurement_temperature 223(2)
_cell_measurement_theta_max 77.0670
_cell_measurement_theta_min 3.3230
_cell_volume 1346.39(8)
_computing_cell_refinement 'CrysAlisPro (Rigaku OD, 2022)'
_computing_data_collection 'CrysAlisPro (Rigaku OD, 2022)'
_computing_data_reduction 'CrysAlisPro (Rigaku OD, 2022)'
_computing_molecular_graphics 'Olex2 1.5 (Dolomanov et al., 2009)'
_computing_publication_material 'Olex2 1.5 (Dolomanov et al., 2009)'
_computing_structure_refinement 'SHELXL-2014/7 (Sheldrick, 2014)'
_computing_structure_solution 'SHELXS-97 (Sheldrick 2008)'
_diffrn_ambient_temperature 223(2)
_diffrn_measured_fraction_theta_full 0.998
_diffrn_measured_fraction_theta_max 0.955
_diffrn_measurement_device_type 'Rigaku SynergyS'
_diffrn_measurement_method '\w and \f scans'
_diffrn_radiation_type CuK\a
_diffrn_radiation_wavelength 1.54184
_diffrn_reflns_av_R_equivalents 0.0301
_diffrn_reflns_av_unetI/netI 0.0278
_diffrn_reflns_Laue_measured_fraction_full 0.998
_diffrn_reflns_Laue_measured_fraction_max 0.955
_diffrn_reflns_limit_h_max 11
_diffrn_reflns_limit_h_min -7
_diffrn_reflns_limit_k_max 13
_diffrn_reflns_limit_k_min -14
_diffrn_reflns_limit_l_max 16
_diffrn_reflns_limit_l_min -17
_diffrn_reflns_number 16558
_diffrn_reflns_point_group_measured_fraction_full 0.998
_diffrn_reflns_point_group_measured_fraction_max 0.955
_diffrn_reflns_theta_full 67.684
_diffrn_reflns_theta_max 77.778
_diffrn_reflns_theta_min 3.338
_diffrn_source 'micro-focus sealed X-ray tube'
_diffrn_source_type 'PhotonJet (Cu) X-ray Source'
_exptl_absorpt_coefficient_mu 1.309
_exptl_absorpt_correction_T_max 1.00000
_exptl_absorpt_correction_T_min 0.83319
_exptl_absorpt_correction_type multi-scan
_exptl_absorpt_process_details SADABS
_exptl_crystal_colour colorless
_exptl_crystal_density_diffrn 1.028
_exptl_crystal_description cut-block
_exptl_crystal_F_000 458
_exptl_crystal_size_max 0.2
_exptl_crystal_size_mid 0.14
_exptl_crystal_size_min 0.1
_refine_diff_density_max 0.577
_refine_diff_density_min -0.305
_refine_diff_density_rms 0.052
_refine_ls_extinction_method none
_refine_ls_goodness_of_fit_ref 1.006
_refine_ls_hydrogen_treatment constr
_refine_ls_matrix_type full
_refine_ls_number_parameters 253
_refine_ls_number_reflns 5494
_refine_ls_number_restraints 0
_refine_ls_restrained_S_all 1.006
_refine_ls_R_factor_all 0.0735
_refine_ls_R_factor_gt 0.0630
_refine_ls_shift/su_max 0.000
_refine_ls_shift/su_mean 0.000
_refine_ls_structure_factor_coef Fsqd
_refine_ls_weighting_details 'w=1/[\s^2^(Fo^2^)+(0.1109P)^2^+0.6724P] where P=(Fo^2^+2Fc^2^)/3'
_refine_ls_weighting_scheme calc
_refine_ls_wR_factor_gt 0.1799
_refine_ls_wR_factor_ref 0.2018
_reflns_Friedel_coverage 0.000
_reflns_number_gt 4697
_reflns_number_total 5494
_reflns_threshold_expression 'I > 2\s(I)'
_cod_data_source_file d4dt01840k2.cif
_cod_data_source_block ANDrr3
_cod_depositor_comments 'Adding full bibliography for 7716783--7716789.cif.'
_cod_database_code 7716784
_shelx_shelxl_version_number 2014/7
_shelx_space_group_comment
;
The symmetry employed for this shelxl refinement is uniquely defined
by the following loop, which should always be used as a source of
symmetry information in preference to the above space-group names.
They are only intended as comments.
;
_shelx_estimated_absorpt_t_max 0.880
_shelx_estimated_absorpt_t_min 0.780
_olex2_refinement_description
;
1.a Secondary CH2 refined with riding coordinates:
 C1(H1A,H1B), C2(H2A,H2B), C3(H3A,H3B), C4(H4A,H4B), C5(H5A,H5B), C12(H12A,
 H12B), C13(H13A,H13B), C14(H14A,H14B), C15(H15A,H15B), C16(H16A,H16B),
 C17(H17A,H17B), C18(H18A,H18B), C19(H19A,H19B)
1.b Me refined with riding coordinates:
 C6(H6A,H6B,H6C), C7(H7A,H7B,H7C), C8(H8A,H8B,H8C), C9(H9A,H9B,H9C), C10(H10A,
 H10B,H10C), C11(H11A,H11B,H11C)
;
_olex2_submission_special_instructions 'No special instructions were received'

loop_
_space_group_symop_operation_xyz
'x, y, z'
'-x, -y, -z'

loop_
_atom_site_label
_atom_site_type_symbol
_atom_site_fract_x
_atom_site_fract_y
_atom_site_fract_z
_atom_site_U_iso_or_equiv
_atom_site_adp_type
_atom_site_occupancy
_atom_site_site_symmetry_order
_atom_site_calc_flag
_atom_site_refinement_flags_posn
_atom_site_refinement_flags_adp
_atom_site_refinement_flags_occupancy
_atom_site_disorder_assembly
_atom_site_disorder_group
Si1 Si 0.67551(8) 0.20558(7) 0.90954(5) 0.0637(2) Uani 1 1 d . . . . .
Si2 Si 0.21376(8) 0.41707(6) 0.68047(6) 0.0624(2) Uani 1 1 d . . . . .
N1 N 0.5618(2) 0.15685(17) 0.57664(13) 0.0500(4) Uani 1 1 d . . . . .
N2 N 0.6320(2) 0.23481(18) 0.79211(13) 0.0527(4) Uani 1 1 d . . . . .
N3 N 0.3729(2) 0.34884(16) 0.65833(13) 0.0517(4) Uani 1 1 d . . . . .
O1 O 0.28479(18) 0.06399(16) 0.71365(13) 0.0616(4) Uani 1 1 d . . . . .
O2 O 0.6514(3) 0.54326(18) 0.78684(16) 0.0844(6) Uani 1 1 d . . . . .
C1 C 0.5193(3) 0.0608(2) 0.48823(17) 0.0610(6) Uani 1 1 d . . . . .
H1A H 0.6009 0.0515 0.4475 0.073 Uiso 1 1 calc R U . . .
H1B H 0.4342 0.0875 0.4470 0.073 Uiso 1 1 calc R U . . .
C2 C 0.7088(3) 0.1338(3) 0.6293(2) 0.0702(7) Uani 1 1 d . . . . .
H2A H 0.7838 0.1428 0.5853 0.084 Uiso 1 1 calc R U . . .
H2B H 0.7088 0.0492 0.6407 0.084 Uiso 1 1 calc R U . . .
C3 C 0.7507(3) 0.2177(3) 0.72876(19) 0.0651(6) Uani 1 1 d . . . . .
H3A H 0.8353 0.1848 0.7659 0.078 Uiso 1 1 calc R U . . .
H3B H 0.7820 0.2975 0.7160 0.078 Uiso 1 1 calc R U . . .
C4 C 0.5591(3) 0.2782(2) 0.54730(19) 0.0674(7) Uani 1 1 d . . . . .
H4A H 0.5801 0.2702 0.4774 0.081 Uiso 1 1 calc R U . . .
H4B H 0.6368 0.3315 0.5906 0.081 Uiso 1 1 calc R U . . .
C5 C 0.4120(3) 0.3364(2) 0.55601(18) 0.0625(6) Uani 1 1 d . . . . .
H5A H 0.4159 0.4173 0.5370 0.075 Uiso 1 1 calc R U . . .
H5B H 0.3353 0.2863 0.5088 0.075 Uiso 1 1 calc R U . . .
C6 C 0.5204(5) 0.2503(5) 0.9838(3) 0.1084(13) Uani 1 1 d . . . . .
H6A H 0.5448 0.2337 1.0517 0.163 Uiso 1 1 calc R U . . .
H6B H 0.5044 0.3368 0.9870 0.163 Uiso 1 1 calc R U . . .
H6C H 0.4313 0.2037 0.9514 0.163 Uiso 1 1 calc R U . . .
C7 C 0.8488(5) 0.2890(4) 0.9814(3) 0.1026(12) Uani 1 1 d . . . . .
H7A H 0.8665 0.2675 1.0481 0.154 Uiso 1 1 calc R U . . .
H7B H 0.9319 0.2659 0.9452 0.154 Uiso 1 1 calc R U . . .
H7C H 0.8371 0.3764 0.9878 0.154 Uiso 1 1 calc R U . . .
C8 C 0.7104(5) 0.0402(4) 0.9129(3) 0.1088(13) Uani 1 1 d . . . . .
H8A H 0.7348 0.0294 0.9824 0.163 Uiso 1 1 calc R U . . .
H8B H 0.6225 -0.0092 0.8823 0.163 Uiso 1 1 calc R U . . .
H8C H 0.7918 0.0150 0.8757 0.163 Uiso 1 1 calc R U . . .
C9 C 0.0511(4) 0.3596(3) 0.5827(3) 0.0903(10) Uani 1 1 d . . . . .
H9A H -0.0359 0.4028 0.6004 0.135 Uiso 1 1 calc R U . . .
H9B H 0.0714 0.3735 0.5171 0.135 Uiso 1 1 calc R U . . .
H9C H 0.0340 0.2728 0.5803 0.135 Uiso 1 1 calc R U . . .
C10 C 0.2190(5) 0.5881(3) 0.6838(4) 0.1033(12) Uani 1 1 d . . . . .
H10A H 0.1239 0.6201 0.6968 0.155 Uiso 1 1 calc R U . . .
H10B H 0.2948 0.6268 0.7370 0.155 Uiso 1 1 calc R U . . .
H10C H 0.2410 0.6048 0.6193 0.155 Uiso 1 1 calc R U . . .
C11 C 0.1735(4) 0.3918(3) 0.8078(3) 0.0897(10) Uani 1 1 d . . . . .
H11A H 0.0823 0.4301 0.8227 0.135 Uiso 1 1 calc R U . . .
H11B H 0.1636 0.3048 0.8076 0.135 Uiso 1 1 calc R U . . .
H11C H 0.2537 0.4274 0.8590 0.135 Uiso 1 1 calc R U . . .
C12 C 0.1429(3) 0.0490(3) 0.6536(3) 0.0754(7) Uani 1 1 d . . . . .
H12A H 0.1533 0.0393 0.5816 0.090 Uiso 1 1 calc R U . . .
H12B H 0.0835 0.1202 0.6716 0.090 Uiso 1 1 calc R U . . .
C13 C 0.0725(4) -0.0629(4) 0.6759(4) 0.1107(14) Uani 1 1 d . . . . .
H13A H -0.0346 -0.0558 0.6731 0.133 Uiso 1 1 calc R U . . .
H13B H 0.0932 -0.1355 0.6281 0.133 Uiso 1 1 calc R U . . .
C14 C 0.1416(5) -0.0688(4) 0.7792(4) 0.1070(13) Uani 1 1 d . . . . .
H14A H 0.0911 -0.0175 0.8298 0.128 Uiso 1 1 calc R U . . .
H14B H 0.1407 -0.1530 0.7916 0.128 Uiso 1 1 calc R U . . .
C15 C 0.2934(4) -0.0216(4) 0.7805(3) 0.1021(12) Uani 1 1 d . . . . .
H15A H 0.3343 0.0183 0.8490 0.123 Uiso 1 1 calc R U . . .
H15B H 0.3568 -0.0884 0.7579 0.123 Uiso 1 1 calc R U . . .
C16 C 0.6338(7) 0.6224(5) 0.7153(4) 0.165(3) Uani 1 1 d . . . . .
H16A H 0.6369 0.5746 0.6477 0.198 Uiso 1 1 calc R U . . .
H16B H 0.5364 0.6580 0.7161 0.198 Uiso 1 1 calc R U . . .
C17 C 0.7334(7) 0.7094(5) 0.7323(4) 0.159(3) Uani 1 1 d . . . . .
H17A H 0.6870 0.7887 0.7366 0.191 Uiso 1 1 calc R U . . .
H17B H 0.7945 0.7005 0.6773 0.191 Uiso 1 1 calc R U . . .
C18 C 0.8249(6) 0.7025(5) 0.8284(4) 0.140(2) Uani 1 1 d . . . . .
H18A H 0.8097 0.7728 0.8802 0.168 Uiso 1 1 calc R U . . .
H18B H 0.9297 0.7011 0.8198 0.168 Uiso 1 1 calc R U . . .
C19 C 0.7766(3) 0.5878(3) 0.8572(3) 0.0764(8) Uani 1 1 d . . . . .
H19A H 0.8549 0.5286 0.8535 0.092 Uiso 1 1 calc R U . . .
H19B H 0.7508 0.6031 0.9261 0.092 Uiso 1 1 calc R U . . .
Li1 Li 0.4370(4) 0.1873(3) 0.6991(3) 0.0488(7) Uani 1 1 d . . . . .
Li2 Li 0.5443(5) 0.3902(4) 0.7663(3) 0.0585(9) Uani 1 1 d . . . . .

loop_
_atom_site_aniso_label
_atom_site_aniso_U_11
_atom_site_aniso_U_22
_atom_site_aniso_U_33
_atom_site_aniso_U_23
_atom_site_aniso_U_13
_atom_site_aniso_U_12
Si1 0.0705(4) 0.0732(5) 0.0467(4) 0.0161(3) -0.0015(3) -0.0035(3)
Si2 0.0644(4) 0.0542(4) 0.0712(4) 0.0183(3) 0.0089(3) 0.0061(3)
N1 0.0522(10) 0.0554(10) 0.0401(8) 0.0011(7) 0.0090(7) -0.0077(8)
N2 0.0519(10) 0.0634(11) 0.0412(9) 0.0067(8) 0.0038(7) -0.0036(8)
N3 0.0616(11) 0.0504(9) 0.0437(9) 0.0122(7) 0.0045(8) -0.0007(8)
O1 0.0576(9) 0.0642(10) 0.0680(10) 0.0235(8) 0.0123(8) -0.0097(7)
O2 0.1065(16) 0.0679(11) 0.0724(12) 0.0227(9) -0.0217(11) -0.0335(11)
C1 0.0757(15) 0.0661(14) 0.0387(10) -0.0023(10) 0.0157(10) -0.0103(11)
C2 0.0493(13) 0.096(2) 0.0593(14) -0.0044(13) 0.0090(10) -0.0043(12)
C3 0.0519(13) 0.0866(17) 0.0530(13) 0.0038(12) 0.0060(10) -0.0068(12)
C4 0.0853(18) 0.0682(15) 0.0503(12) 0.0095(11) 0.0195(12) -0.0164(13)
C5 0.0792(16) 0.0641(14) 0.0455(12) 0.0160(10) 0.0053(11) -0.0030(12)
C6 0.125(3) 0.145(4) 0.0591(18) 0.017(2) 0.0292(19) 0.006(3)
C7 0.111(3) 0.124(3) 0.0643(18) 0.0261(18) -0.0306(18) -0.025(2)
C8 0.130(3) 0.089(2) 0.114(3) 0.048(2) -0.002(2) 0.009(2)
C9 0.0679(17) 0.091(2) 0.116(3) 0.045(2) -0.0079(17) -0.0012(15)
C10 0.104(3) 0.0619(18) 0.147(4) 0.025(2) 0.016(2) 0.0156(17)
C11 0.096(2) 0.099(2) 0.082(2) 0.0205(17) 0.0354(18) 0.0253(19)
C12 0.0576(14) 0.0778(17) 0.092(2) 0.0216(15) 0.0043(13) -0.0032(12)
C13 0.080(2) 0.084(2) 0.164(4) 0.031(2) -0.008(2) -0.0267(18)
C14 0.121(3) 0.091(2) 0.121(3) 0.042(2) 0.036(3) -0.030(2)
C15 0.103(3) 0.107(3) 0.103(3) 0.059(2) -0.011(2) -0.034(2)
C16 0.193(5) 0.154(4) 0.141(4) 0.104(4) -0.094(4) -0.112(4)
C17 0.190(5) 0.144(4) 0.136(4) 0.083(3) -0.069(4) -0.091(4)
C18 0.134(4) 0.128(3) 0.149(4) 0.069(3) -0.066(3) -0.072(3)
C19 0.0699(17) 0.0741(17) 0.0796(18) 0.0161(14) -0.0133(13) -0.0063(13)
Li1 0.0515(18) 0.0527(18) 0.0429(17) 0.0095(14) 0.0082(14) -0.0049(14)
Li2 0.068(2) 0.055(2) 0.050(2) 0.0089(16) 0.0000(17) -0.0112(17)

loop_
_atom_type_symbol
_atom_type_description
_atom_type_scat_dispersion_real
_atom_type_scat_dispersion_imag
_atom_type_scat_source
C C 0.0181 0.0091 'International Tables Vol C Tables 4.2.6.8 and 6.1.1.4'
H H 0.0000 0.0000 'International Tables Vol C Tables 4.2.6.8 and 6.1.1.4'
Li Li 0.0008 0.0003 'International Tables Vol C Tables 4.2.6.8 and 6.1.1.4'
N N 0.0311 0.0180 'International Tables Vol C Tables 4.2.6.8 and 6.1.1.4'
O O 0.0492 0.0322 'International Tables Vol C Tables 4.2.6.8 and 6.1.1.4'
Si Si 0.2541 0.3302 'International Tables Vol C Tables 4.2.6.8 and 6.1.1.4'

loop_
_geom_angle_atom_site_label_1
_geom_angle_atom_site_label_2
_geom_angle_atom_site_label_3
_geom_angle
_geom_angle_site_symmetry_1
_geom_angle_site_symmetry_3
_geom_angle_publ_flag
N2 Si1 C6 109.06(15) . . ?
N2 Si1 C7 114.35(14) . . ?
N2 Si1 C8 113.52(16) . . ?
C6 Si1 C7 107.7(2) . . ?
C6 Si1 C8 107.8(2) . . ?
C8 Si1 C7 104.0(2) . . ?
N3 Si2 C9 114.23(15) . . ?
N3 Si2 C10 114.58(15) . . ?
N3 Si2 C11 107.59(13) . . ?
N3 Si2 Li2 34.61(10) . . ?
C9 Si2 C10 103.60(17) . . ?
C9 Si2 Li2 148.41(15) . . ?
C10 Si2 Li2 98.44(15) . . ?
C11 Si2 C9 109.47(18) . . ?
C11 Si2 C10 107.10(19) . . ?
C11 Si2 Li2 84.81(14) . . ?
C1 N1 C2 110.5(2) . . ?
C1 N1 C4 110.64(19) . . ?
C1 N1 Li1 121.88(17) . . ?
C2 N1 Li1 100.86(17) . . ?
C4 N1 C2 111.7(2) . . ?
C4 N1 Li1 100.64(17) . . ?
Si1 N2 Li1 126.46(14) . . ?
Si1 N2 Li2 122.17(16) . . ?
C3 N2 Si1 115.07(16) . . ?
C3 N2 Li1 107.23(17) . . ?
C3 N2 Li2 104.4(2) . . ?
Li2 N2 Li1 73.72(16) . . ?
Si2 N3 Li1 125.35(14) . . ?
Si2 N3 Li2 116.63(16) . . ?
C5 N3 Si2 117.22(16) . . ?
C5 N3 Li1 102.48(17) . . ?
C5 N3 Li2 113.9(2) . . ?
Li2 N3 Li1 73.73(16) . . ?
C12 O1 Li1 122.68(19) . . ?
C15 O1 C12 108.7(2) . . ?
C15 O1 Li1 128.6(2) . . ?
C16 O2 C19 107.1(2) . . ?
C16 O2 Li2 122.1(2) . . ?
C19 O2 Li2 129.6(2) . . ?
N1 C1 C1 115.0(2) . 2_656 ?
N1 C1 H1A 108.5 . . ?
N1 C1 H1B 108.5 . . ?
C1 C1 H1A 108.5 2_656 . ?
C1 C1 H1B 108.5 2_656 . ?
H1A C1 H1B 107.5 . . ?
N1 C2 H2A 108.8 . . ?
N1 C2 H2B 108.8 . . ?
N1 C2 C3 113.8(2) . . ?
H2A C2 H2B 107.7 . . ?
C3 C2 H2A 108.8 . . ?
C3 C2 H2B 108.8 . . ?
N2 C3 C2 114.1(2) . . ?
N2 C3 H3A 108.7 . . ?
N2 C3 H3B 108.7 . . ?
N2 C3 Li2 44.51(14) . . ?
C2 C3 H3A 108.7 . . ?
C2 C3 H3B 108.7 . . ?
C2 C3 Li2 111.86(19) . . ?
H3A C3 H3B 107.6 . . ?
Li2 C3 H3A 138.2 . . ?
Li2 C3 H3B 67.9 . . ?
N1 C4 H4A 109.2 . . ?
N1 C4 H4B 109.2 . . ?
N1 C4 C5 112.1(2) . . ?
H4A C4 H4B 107.9 . . ?
C5 C4 H4A 109.2 . . ?
C5 C4 H4B 109.2 . . ?
N3 C5 C4 111.9(2) . . ?
N3 C5 H5A 109.2 . . ?
N3 C5 H5B 109.2 . . ?
N3 C5 Li1 46.37(13) . . ?
C4 C5 H5A 109.2 . . ?
C4 C5 H5B 109.2 . . ?
C4 C5 Li1 75.47(15) . . ?
H5A C5 H5B 107.9 . . ?
Li1 C5 H5A 151.3 . . ?
Li1 C5 H5B 96.4 . . ?
Si1 C6 H6A 109.5 . . ?
Si1 C6 H6B 109.5 . . ?
Si1 C6 H6C 109.5 . . ?
H6A C6 H6B 109.5 . . ?
H6A C6 H6C 109.5 . . ?
H6B C6 H6C 109.5 . . ?
Si1 C7 H7A 109.5 . . ?
Si1 C7 H7B 109.5 . . ?
Si1 C7 H7C 109.5 . . ?
H7A C7 H7B 109.5 . . ?
H7A C7 H7C 109.5 . . ?
H7B C7 H7C 109.5 . . ?
Si1 C8 H8A 109.5 . . ?
Si1 C8 H8B 109.5 . . ?
Si1 C8 H8C 109.5 . . ?
H8A C8 H8B 109.5 . . ?
H8A C8 H8C 109.5 . . ?
H8B C8 H8C 109.5 . . ?
Si2 C9 H9A 109.5 . . ?
Si2 C9 H9B 109.5 . . ?
Si2 C9 H9C 109.5 . . ?
H9A C9 H9B 109.5 . . ?
H9A C9 H9C 109.5 . . ?
H9B C9 H9C 109.5 . . ?
Si2 C10 H10A 109.5 . . ?
Si2 C10 H10B 109.5 . . ?
Si2 C10 H10C 109.5 . . ?
H10A C10 H10B 109.5 . . ?
H10A C10 H10C 109.5 . . ?
H10B C10 H10C 109.5 . . ?
Si2 C11 H11A 109.5 . . ?
Si2 C11 H11B 109.5 . . ?
Si2 C11 H11C 109.5 . . ?
H11A C11 H11B 109.5 . . ?
H11A C11 H11C 109.5 . . ?
H11B C11 H11C 109.5 . . ?
O1 C12 H12A 110.6 . . ?
O1 C12 H12B 110.6 . . ?
O1 C12 C13 105.9(3) . . ?
H12A C12 H12B 108.7 . . ?
C13 C12 H12A 110.6 . . ?
C13 C12 H12B 110.6 . . ?
C12 C13 H13A 111.1 . . ?
C12 C13 H13B 111.1 . . ?
H13A C13 H13B 109.0 . . ?
C14 C13 C12 103.5(3) . . ?
C14 C13 H13A 111.1 . . ?
C14 C13 H13B 111.1 . . ?
C13 C14 H14A 111.2 . . ?
C13 C14 H14B 111.2 . . ?
H14A C14 H14B 109.1 . . ?
C15 C14 C13 102.9(3) . . ?
C15 C14 H14A 111.2 . . ?
C15 C14 H14B 111.2 . . ?
O1 C15 C14 106.5(3) . . ?
O1 C15 H15A 110.4 . . ?
O1 C15 H15B 110.4 . . ?
C14 C15 H15A 110.4 . . ?
C14 C15 H15B 110.4 . . ?
H15A C15 H15B 108.6 . . ?
O2 C16 H16A 108.9 . . ?
O2 C16 H16B 108.9 . . ?
H16A C16 H16B 107.8 . . ?
C17 C16 O2 113.2(3) . . ?
C17 C16 H16A 108.9 . . ?
C17 C16 H16B 108.9 . . ?
C16 C17 H17A 110.1 . . ?
C16 C17 H17B 110.1 . . ?
C16 C17 C18 107.9(4) . . ?
H17A C17 H17B 108.4 . . ?
C18 C17 H17A 110.1 . . ?
C18 C17 H17B 110.1 . . ?
C17 C18 H18A 110.6 . . ?
C17 C18 H18B 110.6 . . ?
C17 C18 C19 105.5(3) . . ?
H18A C18 H18B 108.8 . . ?
C19 C18 H18A 110.6 . . ?
C19 C18 H18B 110.6 . . ?
O2 C19 C18 105.6(3) . . ?
O2 C19 H19A 110.6 . . ?
O2 C19 H19B 110.6 . . ?
C18 C19 H19A 110.6 . . ?
C18 C19 H19B 110.6 . . ?
H19A C19 H19B 108.7 . . ?
N1 Li1 C5 59.33(11) . . ?
N1 Li1 Li2 94.57(17) . . ?
N2 Li1 N1 87.60(15) . . ?
N2 Li1 C5 107.85(16) . . ?
N2 Li1 Li2 51.84(14) . . ?
N3 Li1 N1 89.26(15) . . ?
N3 Li1 N2 103.31(17) . . ?
N3 Li1 C5 31.15(9) . . ?
N3 Li1 Li2 52.16(14) . . ?
O1 Li1 N1 120.60(19) . . ?
O1 Li1 N2 126.74(19) . . ?
O1 Li1 N3 119.62(19) . . ?
O1 Li1 C5 125.29(18) . . ?
O1 Li1 Li2 144.7(2) . . ?
Li2 Li1 C5 67.99(14) . . ?
N2 Li2 Si2 124.81(17) . . ?
N2 Li2 N3 107.80(19) . . ?
N2 Li2 C3 31.11(11) . . ?
N2 Li2 Li1 54.44(14) . . ?
N3 Li2 Si2 28.77(9) . . ?
N3 Li2 C3 107.53(18) . . ?
N3 Li2 Li1 54.11(14) . . ?
O2 Li2 Si2 110.64(19) . . ?
O2 Li2 N2 124.5(2) . . ?
O2 Li2 N3 121.3(2) . . ?
O2 Li2 C3 104.8(2) . . ?
O2 Li2 Li1 164.8(2) . . ?
C3 Li2 Si2 134.86(15) . . ?
Li1 Li2 Si2 72.06(13) . . ?
Li1 Li2 C3 66.70(14) . . ?

loop_
_geom_bond_atom_site_label_1
_geom_bond_atom_site_label_2
_geom_bond_distance
_geom_bond_site_symmetry_2
_geom_bond_publ_flag
Si1 N2 1.6812(19) . ?
Si1 C6 1.867(4) . ?
Si1 C7 1.888(3) . ?
Si1 C8 1.880(4) . ?
Si2 N3 1.688(2) . ?
Si2 C9 1.885(3) . ?
Si2 C10 1.894(3) . ?
Si2 C11 1.879(3) . ?
Si2 Li2 3.136(4) . ?
N1 C1 1.466(3) . ?
N1 C2 1.488(3) . ?
N1 C4 1.473(3) . ?
N1 Li1 2.115(4) . ?
N2 C3 1.462(3) . ?
N2 Li1 2.053(4) . ?
N2 Li2 1.984(5) . ?
N3 C5 1.461(3) . ?
N3 Li1 2.044(4) . ?
N3 Li2 1.992(4) . ?
O1 C12 1.432(3) . ?
O1 C15 1.423(3) . ?
O1 Li1 1.991(4) . ?
O2 C16 1.417(4) . ?
O2 C19 1.416(3) . ?
O2 Li2 1.910(4) . ?
C1 C1 1.491(5) 2_656 ?
C1 H1A 0.9800 . ?
C1 H1B 0.9800 . ?
C2 H2A 0.9800 . ?
C2 H2B 0.9800 . ?
C2 C3 1.501(4) . ?
C3 H3A 0.9800 . ?
C3 H3B 0.9800 . ?
C3 Li2 2.741(5) . ?
C4 H4A 0.9800 . ?
C4 H4B 0.9800 . ?
C4 C5 1.511(4) . ?
C5 H5A 0.9800 . ?
C5 H5B 0.9800 . ?
C5 Li1 2.757(4) . ?
C6 H6A 0.9700 . ?
C6 H6B 0.9700 . ?
C6 H6C 0.9700 . ?
C7 H7A 0.9700 . ?
C7 H7B 0.9700 . ?
C7 H7C 0.9700 . ?
C8 H8A 0.9700 . ?
C8 H8B 0.9700 . ?
C8 H8C 0.9700 . ?
C9 H9A 0.9700 . ?
C9 H9B 0.9700 . ?
C9 H9C 0.9700 . ?
C10 H10A 0.9700 . ?
C10 H10B 0.9700 . ?
C10 H10C 0.9700 . ?
C11 H11A 0.9700 . ?
C11 H11B 0.9700 . ?
C11 H11C 0.9700 . ?
C12 H12A 0.9800 . ?
C12 H12B 0.9800 . ?
C12 C13 1.488(5) . ?
C13 H13A 0.9800 . ?
C13 H13B 0.9800 . ?
C13 C14 1.475(6) . ?
C14 H14A 0.9800 . ?
C14 H14B 0.9800 . ?
C14 C15 1.474(5) . ?
C15 H15A 0.9800 . ?
C15 H15B 0.9800 . ?
C16 H16A 0.9800 . ?
C16 H16B 0.9800 . ?
C16 C17 1.289(5) . ?
C17 H17A 0.9800 . ?
C17 H17B 0.9800 . ?
C17 C18 1.471(6) . ?
C18 H18A 0.9800 . ?
C18 H18B 0.9800 . ?
C18 C19 1.476(5) . ?
C19 H19A 0.9800 . ?
C19 H19B 0.9800 . ?
Li1 Li2 2.422(5) . ?

loop_
_geom_torsion_atom_site_label_1
_geom_torsion_atom_site_label_2
_geom_torsion_atom_site_label_3
_geom_torsion_atom_site_label_4
_geom_torsion
_geom_torsion_site_symmetry_1
_geom_torsion_site_symmetry_2
_geom_torsion_site_symmetry_3
_geom_torsion_site_symmetry_4
_geom_torsion_publ_flag
Si1 N2 C3 C2 126.1(2) . . . . ?
Si1 N2 C3 Li2 -136.6(2) . . . . ?
Si2 N3 C5 C4 177.90(16) . . . . ?
Si2 N3 C5 Li1 -141.3(2) . . . . ?
N1 C2 C3 N2 44.7(4) . . . . ?
N1 C2 C3 Li2 -3.8(3) . . . . ?
N1 C4 C5 N3 57.9(3) . . . . ?
N1 C4 C5 Li1 28.59(18) . . . . ?
O1 C12 C13 C14 27.3(4) . . . . ?
O2 C16 C17 C18 -5.4(10) . . . . ?
C1 N1 C2 C3 -171.7(2) . . . . ?
C1 N1 C4 C5 92.3(2) . . . . ?
C2 N1 C1 C1 70.8(3) . . . 2_656 ?
C2 N1 C4 C5 -144.2(2) . . . . ?
C4 N1 C1 C1 -165.0(3) . . . 2_656 ?
C4 N1 C2 C3 64.7(3) . . . . ?
C6 Si1 N2 C3 173.1(2) . . . . ?
C6 Si1 N2 Li1 -48.1(2) . . . . ?
C6 Si1 N2 Li2 44.9(2) . . . . ?
C7 Si1 N2 C3 52.5(3) . . . . ?
C7 Si1 N2 Li1 -168.7(2) . . . . ?
C7 Si1 N2 Li2 -75.7(2) . . . . ?
C8 Si1 N2 C3 -66.6(2) . . . . ?
C8 Si1 N2 Li1 72.2(2) . . . . ?
C8 Si1 N2 Li2 165.2(2) . . . . ?
C9 Si2 N3 C5 46.9(2) . . . . ?
C9 Si2 N3 Li1 -84.6(2) . . . . ?
C9 Si2 N3 Li2 -172.95(18) . . . . ?
C10 Si2 N3 C5 -72.4(2) . . . . ?
C10 Si2 N3 Li1 156.1(2) . . . . ?
C10 Si2 N3 Li2 67.7(2) . . . . ?
C11 Si2 N3 C5 168.7(2) . . . . ?
C11 Si2 N3 Li1 37.1(2) . . . . ?
C11 Si2 N3 Li2 -51.2(2) . . . . ?
C12 O1 C15 C14 -14.1(4) . . . . ?
C12 C13 C14 C15 -35.1(5) . . . . ?
C13 C14 C15 O1 30.8(5) . . . . ?
C15 O1 C12 C13 -8.4(4) . . . . ?
C16 O2 C19 C18 4.4(5) . . . . ?
C16 C17 C18 C19 7.9(9) . . . . ?
C17 C18 C19 O2 -7.3(6) . . . . ?
C19 O2 C16 C17 0.6(8) . . . . ?
Li1 N1 C1 C1 -47.2(4) . . . 2_656 ?
Li1 N1 C2 C3 -41.5(3) . . . . ?
Li1 N1 C4 C5 -37.9(2) . . . . ?
Li1 N2 C3 C2 -20.3(3) . . . . ?
Li1 N2 C3 Li2 77.08(19) . . . . ?
Li1 N3 C5 C4 -40.8(2) . . . . ?
Li1 O1 C12 C13 171.5(3) . . . . ?
Li1 O1 C15 C14 166.1(3) . . . . ?
Li2 Si2 N3 C5 -140.1(3) . . . . ?
Li2 Si2 N3 Li1 88.4(2) . . . . ?
Li2 N2 C3 C2 -97.3(3) . . . . ?
Li2 N3 C5 C4 36.7(3) . . . . ?
Li2 N3 C5 Li1 77.5(2) . . . . ?
Li2 O2 C16 C17 -167.8(5) . . . . ?
Li2 O2 C19 C18 171.6(4) . . . . ?
